data_7063543
loop_
_publ_author_name
'Mondal, Tapan Kumar'
'Das, Akash'
'Guha, Subhabrata'
'Halder, Arpan'
'Gharami, Saswati'
'Naskar, Rahul'
'Das, Gaurav'

_publ_section_title
;
 Synthesis, characterization, DNA/Protein binding study and anticancer
 activity of novel tricarbonyl Re(I) complexes with ONS donor
 azo-thioether ligands
;
_journal_name_full 'New Journal of Chemistry'
_journal_paper_doi 10.1039/D4NJ03255A
_journal_year 2024
_chemical_formula_moiety 'C21 H15 N2 O4 Re S'
_chemical_formula_sum 'C21 H15 N2 O4 Re S'
_chemical_formula_weight 577.61
_space_group_crystal_system monoclinic
_space_group_IT_number 14
_space_group_name_Hall '-P 2ybc'
_space_group_name_H-M_alt 'P 1 21/c 1'
_atom_sites_solution_hydrogens geom
_atom_sites_solution_primary iterative
_audit_creation_date 2024-11-11
_audit_creation_method
;
Olex2 1.5-alpha
(compiled 2024.11.02 svn.r19aeb66f for OlexSys, GUI svn.r7078)
;
_audit_update_record
;
2024-11-11 deposited with the CCDC.	2024-11-12 downloaded from the CCDC.
;
_cell_angle_alpha 90
_cell_angle_beta 111.997(3)
_cell_angle_gamma 90
_cell_formula_units_Z 4
_cell_length_a 12.3197(13)
_cell_length_b 18.6903(19)
_cell_length_c 9.6299(11)
_cell_measurement_reflns_used 9155
_cell_measurement_temperature 293
_cell_measurement_theta_max 27.51
_cell_measurement_theta_min 2.53
_cell_volume 2056.0(4)
_computing_cell_refinement 'SAINT V8.38A (Bruker, 2018)'
_computing_data_collection 'Bruker AXS D8 Quest CMOS diffractometer'
_computing_data_reduction 'SAINT V8.38A (Bruker, 2018)'
_computing_molecular_graphics 'Olex2 1.5-alpha (Dolomanov et al., 2009)'
_computing_publication_material 'Olex2 1.5-alpha (Dolomanov et al., 2009)'
_computing_structure_refinement 'SHELXL 2019/3 (Sheldrick, 2015)'
_computing_structure_solution 'olex2.solve 1.5-alpha (Bourhis et al., 2015)'
_diffrn_ambient_temperature 293
_diffrn_measured_fraction_theta_full 0.998
_diffrn_measured_fraction_theta_max 0.997
_diffrn_measurement_device_type 'Bruker AXS D8 Quest CMOS diffractometer'
_diffrn_measurement_method '\f and \w scans'
_diffrn_radiation_type MoK\a
_diffrn_radiation_wavelength 0.71073
_diffrn_reflns_av_R_equivalents 0.0473
_diffrn_reflns_av_unetI/netI 0.0307
_diffrn_reflns_Laue_measured_fraction_full 0.998
_diffrn_reflns_Laue_measured_fraction_max 0.997
_diffrn_reflns_limit_h_max 15
_diffrn_reflns_limit_h_min -16
_diffrn_reflns_limit_k_max 24
_diffrn_reflns_limit_k_min -24
_diffrn_reflns_limit_l_max 12
_diffrn_reflns_limit_l_min -12
_diffrn_reflns_number 29827
_diffrn_reflns_point_group_measured_fraction_full 0.998
_diffrn_reflns_point_group_measured_fraction_max 0.997
_diffrn_reflns_theta_full 25.242
_diffrn_reflns_theta_max 27.533
_diffrn_reflns_theta_min 1.783
_diffrn_source_current 1.0
_diffrn_source_power 0.05
_diffrn_source_voltage 50.0
_diffrn_standards_number 0
_exptl_absorpt_coefficient_mu 6.041
_exptl_absorpt_correction_T_max 0.7456
_exptl_absorpt_correction_T_min 0.1889
_exptl_absorpt_correction_type multi-scan
_exptl_absorpt_process_details
;
SADABS-2016/2 (Bruker,2016/2) was used for absorption correction.
wR2(int) was 0.1564 before and 0.0735 after correction.
The Ratio of minimum to maximum transmission is 0.2534.
The \l/2 correction factor is Not present.
;
_exptl_crystal_colour red
_exptl_crystal_colour_primary red
_exptl_crystal_density_diffrn 1.866
_exptl_crystal_description block
_exptl_crystal_F_000 1112
_exptl_crystal_size_max 0.15
_exptl_crystal_size_mid 0.11
_exptl_crystal_size_min 0.08
_refine_diff_density_max 0.727
_refine_diff_density_min -1.127
_refine_diff_density_rms 0.105
_refine_ls_extinction_coef 0.0053(2)
_refine_ls_extinction_expression Fc^*^=kFc[1+0.001xFc^2^\l^3^/sin(2\q)]^-1/4^
_refine_ls_extinction_method 'SHELXL-2019/2 (Sheldrick 2019)'
_refine_ls_goodness_of_fit_ref 1.065
_refine_ls_hydrogen_treatment constr
_refine_ls_matrix_type full
_refine_ls_number_parameters 263
_refine_ls_number_reflns 4720
_refine_ls_number_restraints 0
_refine_ls_restrained_S_all 1.065
_refine_ls_R_factor_all 0.0277
_refine_ls_R_factor_gt 0.0230
_refine_ls_shift/su_max 0.003
_refine_ls_shift/su_mean 0.000
_refine_ls_structure_factor_coef Fsqd
_refine_ls_weighting_details 'w=1/[\s^2^(Fo^2^)+(0.0221P)^2^+1.2320P] where P=(Fo^2^+2Fc^2^)/3'
_refine_ls_weighting_scheme calc
_refine_ls_wR_factor_gt 0.0541
_refine_ls_wR_factor_ref 0.0566
_reflns_Friedel_coverage 0.000
_reflns_number_gt 4236
_reflns_number_total 4720
_reflns_threshold_expression 'I > 2\s(I)'
_cod_data_source_file d4nj03255a2.cif
_cod_data_source_block tkm_ad31_a
_cod_database_code 7063543
_shelx_shelxl_version_number 2019/3
_shelx_space_group_comment
;
The symmetry employed for this shelxl refinement is uniquely defined
by the following loop, which should always be used as a source of
symmetry information in preference to the above space-group names.
They are only intended as comments.
;
_shelx_estimated_absorpt_t_max 0.644
_shelx_estimated_absorpt_t_min 0.464
_olex2_refinement_description
;
1. Fixed Uiso
 At 1.2 times of:
  All C(H) groups, All C(H,H) groups
 At 1.5 times of:
  All C(H,H,H) groups
2.a Secondary CH2 refined with riding coordinates:
 C20(H20A,H20B)
2.b Me refined with riding coordinates:
 C21(H21A,H21B,H21C)
2.c Aromatic/amide H refined with riding coordinates:
 C5(H5), C6(H6), C8(H8), C9(H9), C10(H10), C11(H11), C15(H15), C16(H16),
 C17(H17), C18(H18)
;
_olex2_submission_special_instructions 'No special instructions were received'

loop_
_space_group_symop_operation_xyz
'x, y, z'
'-x, y+1/2, -z+1/2'
'-x, -y, -z'
'x, -y-1/2, z-1/2'

loop_
_atom_site_label
_atom_site_type_symbol
_atom_site_fract_x
_atom_site_fract_y
_atom_site_fract_z
_atom_site_U_iso_or_equiv
_atom_site_adp_type
_atom_site_occupancy
_atom_site_site_symmetry_order
_atom_site_calc_flag
_atom_site_refinement_flags_posn
_atom_site_refinement_flags_adp
_atom_site_refinement_flags_occupancy
_atom_site_disorder_assembly
_atom_site_disorder_group
Re1 Re 0.21983(2) 0.52268(2) 0.39116(2) 0.03232(6) Uani 1 1 d . . . . .
S1 S 0.03933(7) 0.45918(5) 0.22731(10) 0.04219(19) Uani 1 1 d . . . . .
O1 O 0.2624(3) 0.55936(18) 0.1063(3) 0.0692(9) Uani 1 1 d . . . . .
O2 O 0.1112(3) 0.67187(15) 0.3717(4) 0.0818(10) Uani 1 1 d . . . . .
O3 O 0.4601(3) 0.58523(17) 0.5809(3) 0.0718(9) Uani 1 1 d . . . . .
O4 O 0.1987(2) 0.48725(12) 0.5884(3) 0.0403(5) Uani 1 1 d . . . . .
N1 N 0.2732(2) 0.41307(13) 0.4024(3) 0.0300(5) Uani 1 1 d . . . . .
N2 N 0.3324(2) 0.37482(13) 0.5157(3) 0.0313(5) Uani 1 1 d . . . . .
C1 C 0.2460(3) 0.54589(19) 0.2131(4) 0.0427(8) Uani 1 1 d . . . . .
C2 C 0.1524(3) 0.61610(19) 0.3805(4) 0.0471(8) Uani 1 1 d . . . . .
C3 C 0.3708(3) 0.56161(19) 0.5109(4) 0.0440(8) Uani 1 1 d . . . . .
C4 C 0.2839(3) 0.45286(17) 0.6888(3) 0.0361(7) Uani 1 1 d . . . . .
C5 C 0.3008(4) 0.4630(2) 0.8430(4) 0.0497(9) Uani 1 1 d . . . . .
H5 H 0.251325 0.493906 0.867064 0.060 Uiso 1 1 calc R U . . .
C6 C 0.3866(4) 0.4289(2) 0.9544(4) 0.0530(9) Uani 1 1 d . . . . .
H6 H 0.395838 0.438166 1.053117 0.064 Uiso 1 1 calc R U . . .
C7 C 0.4635(3) 0.37925(18) 0.9256(4) 0.0408(7) Uani 1 1 d . . . . .
C8 C 0.5516(4) 0.3430(2) 1.0413(4) 0.0508(9) Uani 1 1 d . . . . .
H8 H 0.562573 0.352881 1.140253 0.061 Uiso 1 1 calc R U . . .
C9 C 0.6213(3) 0.2938(2) 1.0117(4) 0.0484(8) Uani 1 1 d . . . . .
H9 H 0.678670 0.269817 1.089529 0.058 Uiso 1 1 calc R U . . .
C10 C 0.6058(3) 0.27953(19) 0.8635(4) 0.0458(8) Uani 1 1 d . . . . .
H10 H 0.653062 0.245729 0.842734 0.055 Uiso 1 1 calc R U . . .
C11 C 0.5220(3) 0.31464(17) 0.7479(4) 0.0388(7) Uani 1 1 d . . . . .
H11 H 0.513902 0.305038 0.649787 0.047 Uiso 1 1 calc R U . . .
C12 C 0.4482(3) 0.36502(16) 0.7762(3) 0.0334(6) Uani 1 1 d . . . . .
C13 C 0.3580(3) 0.40246(16) 0.6565(3) 0.0316(6) Uani 1 1 d . . . . .
C14 C 0.2293(3) 0.37465(16) 0.2638(3) 0.0325(6) Uani 1 1 d . . . . .
C15 C 0.2907(3) 0.32158(17) 0.2252(4) 0.0412(7) Uani 1 1 d . . . . .
H15 H 0.363825 0.307234 0.292192 0.049 Uiso 1 1 calc R U . . .
C16 C 0.2421(4) 0.2901(2) 0.0857(4) 0.0528(9) Uani 1 1 d . . . . .
H16 H 0.283758 0.255003 0.058095 0.063 Uiso 1 1 calc R U . . .
C17 C 0.1327(4) 0.3100(2) -0.0131(4) 0.0617(11) Uani 1 1 d . . . . .
H17 H 0.101194 0.288430 -0.106802 0.074 Uiso 1 1 calc R U . . .
C18 C 0.0694(3) 0.3619(2) 0.0267(4) 0.0556(10) Uani 1 1 d . . . . .
H18 H -0.004802 0.374961 -0.039344 0.067 Uiso 1 1 calc R U . . .
C19 C 0.1182(3) 0.39394(17) 0.1659(4) 0.0386(7) Uani 1 1 d . . . . .
C20 C -0.0121(3) 0.4044(2) 0.3475(5) 0.0526(9) Uani 1 1 d . . . . .
H20A H 0.054373 0.380509 0.421559 0.063 Uiso 1 1 calc R U . . .
H20B H -0.046970 0.435269 0.400397 0.063 Uiso 1 1 calc R U . . .
C21 C -0.1002(4) 0.3493(3) 0.2618(6) 0.0751(13) Uani 1 1 d . . . . .
H21A H -0.124258 0.322079 0.329760 0.113 Uiso 1 1 calc R U . . .
H21B H -0.166968 0.372667 0.189736 0.113 Uiso 1 1 calc R U . . .
H21C H -0.065618 0.317903 0.210899 0.113 Uiso 1 1 calc R U . . .

loop_
_atom_site_aniso_label
_atom_site_aniso_U_11
_atom_site_aniso_U_22
_atom_site_aniso_U_33
_atom_site_aniso_U_23
_atom_site_aniso_U_13
_atom_site_aniso_U_12
Re1 0.03424(9) 0.02801(9) 0.03365(8) -0.00145(5) 0.01148(6) 0.00173(5)
S1 0.0303(4) 0.0375(4) 0.0509(5) -0.0049(4) 0.0061(4) 0.0059(3)
O1 0.100(3) 0.068(2) 0.0493(16) -0.0019(13) 0.0390(18) -0.0172(17)
O2 0.115(3) 0.0408(16) 0.083(2) 0.0057(15) 0.030(2) 0.0309(18)
O3 0.0543(18) 0.084(2) 0.0667(18) -0.0157(16) 0.0109(15) -0.0302(16)
O4 0.0395(13) 0.0437(13) 0.0417(12) 0.0041(10) 0.0198(11) 0.0118(10)
N1 0.0270(13) 0.0311(13) 0.0318(12) -0.0041(10) 0.0111(10) 0.0014(10)
N2 0.0275(13) 0.0328(13) 0.0331(12) 0.0008(10) 0.0107(11) 0.0018(10)
C1 0.047(2) 0.0380(17) 0.0414(18) -0.0027(15) 0.0146(16) -0.0021(15)
C2 0.060(2) 0.0356(18) 0.0432(18) -0.0035(15) 0.0170(17) 0.0043(17)
C3 0.051(2) 0.0418(19) 0.0415(18) -0.0008(15) 0.0206(17) -0.0022(16)
C4 0.0411(18) 0.0350(16) 0.0355(16) 0.0019(13) 0.0182(14) 0.0018(14)
C5 0.063(3) 0.051(2) 0.0416(19) 0.0020(16) 0.0275(19) 0.0133(18)
C6 0.069(3) 0.059(2) 0.0332(17) -0.0007(16) 0.0216(18) 0.004(2)
C7 0.0454(19) 0.0406(18) 0.0347(16) 0.0020(14) 0.0130(15) -0.0019(15)
C8 0.061(2) 0.053(2) 0.0330(17) 0.0033(16) 0.0114(17) -0.0036(18)
C9 0.044(2) 0.048(2) 0.0431(18) 0.0091(16) 0.0041(16) -0.0015(16)
C10 0.0415(19) 0.0416(19) 0.0490(19) 0.0005(16) 0.0108(16) 0.0061(15)
C11 0.0372(17) 0.0386(17) 0.0381(16) -0.0020(14) 0.0112(14) 0.0036(14)
C12 0.0324(16) 0.0311(15) 0.0360(15) 0.0016(12) 0.0119(13) -0.0044(12)
C13 0.0320(16) 0.0310(15) 0.0324(14) 0.0000(12) 0.0127(13) -0.0020(12)
C14 0.0326(16) 0.0285(15) 0.0335(15) -0.0012(12) 0.0091(13) -0.0001(12)
C15 0.0399(18) 0.0385(18) 0.0407(17) -0.0060(14) 0.0101(15) 0.0078(14)
C16 0.055(2) 0.049(2) 0.051(2) -0.0140(17) 0.0159(18) 0.0098(18)
C17 0.064(3) 0.060(2) 0.046(2) -0.0218(19) 0.0024(19) 0.005(2)
C18 0.045(2) 0.058(2) 0.047(2) -0.0127(18) -0.0029(17) 0.0065(18)
C19 0.0351(17) 0.0336(17) 0.0428(17) -0.0048(14) 0.0096(14) 0.0017(13)
C20 0.0365(19) 0.056(2) 0.071(3) -0.0074(19) 0.0259(19) -0.0040(16)
C21 0.059(3) 0.066(3) 0.093(3) -0.011(3) 0.020(3) -0.024(2)

loop_
_atom_type_symbol
_atom_type_description
_atom_type_scat_dispersion_real
_atom_type_scat_dispersion_imag
_atom_type_scat_source
C C 0.0033 0.0016 'International Tables Vol C Tables 4.2.6.8 and 6.1.1.4'
H H 0.0000 0.0000 'International Tables Vol C Tables 4.2.6.8 and 6.1.1.4'
O O 0.0106 0.0060 'International Tables Vol C Tables 4.2.6.8 and 6.1.1.4'
S S 0.1246 0.1234 'International Tables Vol C Tables 4.2.6.8 and 6.1.1.4'
Re Re -1.0185 7.2310 'International Tables Vol C Tables 4.2.6.8 and 6.1.1.4'
N N 0.0061 0.0033 'International Tables Vol C Tables 4.2.6.8 and 6.1.1.4'

loop_
_geom_angle_atom_site_label_1
_geom_angle_atom_site_label_2
_geom_angle_atom_site_label_3
_geom_angle
_geom_angle_site_symmetry_1
_geom_angle_site_symmetry_3
_geom_angle_publ_flag
O4 Re1 S1 92.21(7) . . ?
O4 Re1 N1 78.12(9) . . ?
N1 Re1 S1 76.15(7) . . ?
C1 Re1 S1 87.15(11) . . ?
C1 Re1 O4 174.44(12) . . ?
C1 Re1 N1 96.37(12) . . ?
C1 Re1 C2 87.75(15) . . ?
C1 Re1 C3 90.11(15) . . ?
C2 Re1 S1 97.68(12) . . ?
C2 Re1 O4 97.81(12) . . ?
C2 Re1 N1 172.34(13) . . ?
C2 Re1 C3 89.42(16) . . ?
C3 Re1 S1 172.28(11) . . ?
C3 Re1 O4 89.81(12) . . ?
C3 Re1 N1 97.00(13) . . ?
C19 S1 Re1 93.87(11) . . ?
C19 S1 C20 100.78(17) . . ?
C20 S1 Re1 107.73(13) . . ?
C4 O4 Re1 118.99(19) . . ?
N2 N1 Re1 130.06(19) . . ?
N2 N1 C14 114.2(2) . . ?
C14 N1 Re1 115.54(19) . . ?
N1 N2 C13 118.6(2) . . ?
O1 C1 Re1 179.4(4) . . ?
O2 C2 Re1 178.9(4) . . ?
O3 C3 Re1 179.3(3) . . ?
O4 C4 C5 117.9(3) . . ?
O4 C4 C13 124.8(3) . . ?
C13 C4 C5 117.2(3) . . ?
C4 C5 H5 119.1 . . ?
C6 C5 C4 121.8(3) . . ?
C6 C5 H5 119.1 . . ?
C5 C6 H6 118.9 . . ?
C5 C6 C7 122.1(3) . . ?
C7 C6 H6 118.9 . . ?
C8 C7 C6 122.2(3) . . ?
C8 C7 C12 119.2(3) . . ?
C12 C7 C6 118.6(3) . . ?
C7 C8 H8 119.3 . . ?
C9 C8 C7 121.4(3) . . ?
C9 C8 H8 119.3 . . ?
C8 C9 H9 120.4 . . ?
C8 C9 C10 119.3(3) . . ?
C10 C9 H9 120.4 . . ?
C9 C10 H10 119.6 . . ?
C11 C10 C9 120.9(3) . . ?
C11 C10 H10 119.6 . . ?
C10 C11 H11 119.7 . . ?
C10 C11 C12 120.7(3) . . ?
C12 C11 H11 119.7 . . ?
C7 C12 C13 119.5(3) . . ?
C11 C12 C7 118.5(3) . . ?
C11 C12 C13 122.0(3) . . ?
N2 C13 C4 122.4(3) . . ?
N2 C13 C12 115.3(3) . . ?
C4 C13 C12 120.7(3) . . ?
C15 C14 N1 123.9(3) . . ?
C15 C14 C19 120.3(3) . . ?
C19 C14 N1 115.8(3) . . ?
C14 C15 H15 120.4 . . ?
C14 C15 C16 119.2(3) . . ?
C16 C15 H15 120.4 . . ?
C15 C16 H16 119.6 . . ?
C17 C16 C15 120.7(3) . . ?
C17 C16 H16 119.6 . . ?
C16 C17 H17 119.8 . . ?
C16 C17 C18 120.3(3) . . ?
C18 C17 H17 119.8 . . ?
C17 C18 H18 120.5 . . ?
C19 C18 C17 119.1(3) . . ?
C19 C18 H18 120.5 . . ?
C14 C19 S1 118.1(2) . . ?
C18 C19 S1 121.5(3) . . ?
C18 C19 C14 120.4(3) . . ?
S1 C20 H20A 109.0 . . ?
S1 C20 H20B 109.0 . . ?
H20A C20 H20B 107.8 . . ?
C21 C20 S1 112.8(3) . . ?
C21 C20 H20A 109.0 . . ?
C21 C20 H20B 109.0 . . ?
C20 C21 H21A 109.5 . . ?
C20 C21 H21B 109.5 . . ?
C20 C21 H21C 109.5 . . ?
H21A C21 H21B 109.5 . . ?
H21A C21 H21C 109.5 . . ?
H21B C21 H21C 109.5 . . ?

loop_
_geom_bond_atom_site_label_1
_geom_bond_atom_site_label_2
_geom_bond_distance
_geom_bond_site_symmetry_2
_geom_bond_publ_flag
Re1 S1 2.4928(9) . ?
Re1 O4 2.118(2) . ?
Re1 N1 2.142(2) . ?
Re1 C1 1.909(3) . ?
Re1 C2 1.920(4) . ?
Re1 C3 1.926(4) . ?
S1 C19 1.792(3) . ?
S1 C20 1.827(4) . ?
O1 C1 1.148(4) . ?
O2 C2 1.148(4) . ?
O3 C3 1.143(4) . ?
O4 C4 1.300(4) . ?
N1 N2 1.280(3) . ?
N1 C14 1.431(4) . ?
N2 C13 1.373(4) . ?
C4 C5 1.433(4) . ?
C4 C13 1.424(4) . ?
C5 H5 0.9300 . ?
C5 C6 1.351(5) . ?
C6 H6 0.9300 . ?
C6 C7 1.426(5) . ?
C7 C8 1.404(5) . ?
C7 C12 1.405(4) . ?
C8 H8 0.9300 . ?
C8 C9 1.359(5) . ?
C9 H9 0.9300 . ?
C9 C10 1.393(5) . ?
C10 H10 0.9300 . ?
C10 C11 1.369(5) . ?
C11 H11 0.9300 . ?
C11 C12 1.404(4) . ?
C12 C13 1.447(4) . ?
C14 C15 1.381(4) . ?
C14 C19 1.388(4) . ?
C15 H15 0.9300 . ?
C15 C16 1.381(5) . ?
C16 H16 0.9300 . ?
C16 C17 1.379(5) . ?
C17 H17 0.9300 . ?
C17 C18 1.385(5) . ?
C18 H18 0.9300 . ?
C18 C19 1.384(5) . ?
C20 H20A 0.9700 . ?
C20 H20B 0.9700 . ?
C20 C21 1.499(5) . ?
C21 H21A 0.9600 . ?
C21 H21B 0.9600 . ?
C21 H21C 0.9600 . ?

loop_
_geom_hbond_atom_site_label_D
_geom_hbond_atom_site_label_H
_geom_hbond_atom_site_label_A
_geom_hbond_distance_DH
_geom_hbond_distance_HA
_geom_hbond_distance_DA
_geom_hbond_angle_DHA
_geom_hbond_site_symmetry_A
_geom_hbond_publ_flag
C5 H5 O1 0.93 2.57 3.286(4) 134.4 1_556 yes
C20 H20B O4 0.97 2.40 3.291(4) 152.7 3_566 yes

loop_
_geom_torsion_atom_site_label_1
_geom_torsion_atom_site_label_2
_geom_torsion_atom_site_label_3
_geom_torsion_atom_site_label_4
_geom_torsion
_geom_torsion_site_symmetry_1
_geom_torsion_site_symmetry_2
_geom_torsion_site_symmetry_3
_geom_torsion_site_symmetry_4
_geom_torsion_publ_flag
Re1 S1 C19 C14 30.6(3) . . . . ?
Re1 S1 C19 C18 -151.1(3) . . . . ?
Re1 S1 C20 C21 -164.8(3) . . . . ?
Re1 O4 C4 C5 146.2(3) . . . . ?
Re1 O4 C4 C13 -37.6(4) . . . . ?
Re1 N1 N2 C13 8.1(4) . . . . ?
Re1 N1 C14 C15 146.1(3) . . . . ?
Re1 N1 C14 C19 -33.6(3) . . . . ?
O4 C4 C5 C6 179.5(4) . . . . ?
O4 C4 C13 N2 -13.0(5) . . . . ?
O4 C4 C13 C12 -177.9(3) . . . . ?
N1 N2 C13 C4 29.2(4) . . . . ?
N1 N2 C13 C12 -165.1(3) . . . . ?
N1 C14 C15 C16 -177.2(3) . . . . ?
N1 C14 C19 S1 -4.1(4) . . . . ?
N1 C14 C19 C18 177.7(3) . . . . ?
N2 N1 C14 C15 -38.1(4) . . . . ?
N2 N1 C14 C19 142.1(3) . . . . ?
C4 C5 C6 C7 -1.8(6) . . . . ?
C5 C4 C13 N2 163.2(3) . . . . ?
C5 C4 C13 C12 -1.7(5) . . . . ?
C5 C6 C7 C8 -179.0(4) . . . . ?
C5 C6 C7 C12 -0.7(6) . . . . ?
C6 C7 C8 C9 177.4(4) . . . . ?
C6 C7 C12 C11 -178.3(3) . . . . ?
C6 C7 C12 C13 1.9(5) . . . . ?
C7 C8 C9 C10 0.7(6) . . . . ?
C7 C12 C13 N2 -166.6(3) . . . . ?
C7 C12 C13 C4 -0.7(4) . . . . ?
C8 C7 C12 C11 0.1(5) . . . . ?
C8 C7 C12 C13 -179.7(3) . . . . ?
C8 C9 C10 C11 0.3(6) . . . . ?
C9 C10 C11 C12 -1.1(5) . . . . ?
C10 C11 C12 C7 0.9(5) . . . . ?
C10 C11 C12 C13 -179.3(3) . . . . ?
C11 C12 C13 N2 13.6(4) . . . . ?
C11 C12 C13 C4 179.5(3) . . . . ?
C12 C7 C8 C9 -0.9(5) . . . . ?
C13 C4 C5 C6 3.0(6) . . . . ?
C14 N1 N2 C13 -167.0(2) . . . . ?
C14 C15 C16 C17 -1.4(6) . . . . ?
C15 C14 C19 S1 176.1(2) . . . . ?
C15 C14 C19 C18 -2.1(5) . . . . ?
C15 C16 C17 C18 -0.3(7) . . . . ?
C16 C17 C18 C19 0.8(7) . . . . ?
C17 C18 C19 S1 -177.8(3) . . . . ?
C17 C18 C19 C14 0.4(6) . . . . ?
C19 S1 C20 C21 -67.2(3) . . . . ?
C19 C14 C15 C16 2.6(5) . . . . ?
C20 S1 C19 C14 -78.3(3) . . . . ?
C20 S1 C19 C18 100.0(3) . . . . ?
